data_4088935
loop_
_publ_author_name
'Chan, Ka Wing'
'Bai, Wei'
'Lee, Kui Fun'
'Lee, Ka-Ho'
'Sung, Herman H. Y.'
'Williams, Ian D.'
'Lin, Zhenyang'
'Jia, Guochen'

_publ_section_title
;
 Synthesis of Rhenium Vinylidene and Carbyne Complexes from Reactions of
 [Re(dppm)3]I with Terminal Alkynes and Alkynols
;
_journal_issue 20
_journal_name_full Organometallics
_journal_page_first 3520
_journal_paper_doi 10.1021/acs.organomet.6b00568
_journal_volume 35
_journal_year 2016
_chemical_formula_moiety 'C65 H55 I P4 Re, I, C H2 Cl2'
_chemical_formula_sum 'C66 H57 Cl2 I2 P4 Re'
_chemical_formula_weight 1484.90
_space_group_IT_number 14
_space_group_name_Hall '-P 2yn'
_space_group_name_H-M_alt 'P 1 21/n 1'
_symmetry_cell_setting monoclinic
_symmetry_space_group_name_H-M 'P 1 21/n 1'
_atom_sites_solution_hydrogens geom
_atom_sites_solution_primary direct
_atom_sites_solution_secondary difmap
_audit_creation_date 2014-06-27
_audit_creation_method
;
  Olex2 1.2-beta
  (compiled May  9 2012 12:37:22, GUI svn.r4230)
;
_cell_angle_alpha 90.00
_cell_angle_beta 103.7904(6)
_cell_angle_gamma 90.00
_cell_formula_units_Z 4
_cell_length_a 11.59913(8)
_cell_length_b 25.23414(16)
_cell_length_c 20.75974(11)
_cell_measurement_reflns_used 17770
_cell_measurement_temperature 99.9(3)
_cell_measurement_theta_max 75.1330
_cell_measurement_theta_min 4.3850
_cell_volume 5901.10(7)
_computing_cell_refinement
;
CrysAlisPro, Agilent Technologies,
Version 1.171.36.32 (release 02-08-2013 CrysAlis171 .NET)
(compiled Aug  2 2013,16:46:58)
;
_computing_data_collection
;
CrysAlisPro, Agilent Technologies,
Version 1.171.36.32 (release 02-08-2013 CrysAlis171 .NET)
(compiled Aug  2 2013,16:46:58)
;
_computing_data_reduction
;
CrysAlisPro, Agilent Technologies,
Version 1.171.36.32 (release 02-08-2013 CrysAlis171 .NET)
(compiled Aug  2 2013,16:46:58)
;
_computing_molecular_graphics
;
O. V. Dolomanov, L. J. Bourhis, R. J. Gildea, J. A. K. Howard and H. Puschmann,
OLEX2: a complete structure solution, refinement and analysis program.
J. Appl. Cryst. (2009). 42, 339-341.
;
_computing_publication_material
;
O. V. Dolomanov, L. J. Bourhis, R. J. Gildea, J. A. K. Howard and H. Puschmann,
OLEX2: a complete structure solution, refinement and analysis program.
J. Appl. Cryst. (2009). 42, 339-341.
;
_computing_structure_refinement
;
XL, G.M. Sheldrick, Acta Cryst.
(2008). A64, 112-122
;
_computing_structure_solution
;
SHELXS, G.M. Sheldrick, Acta Cryst.
(2008). A64, 112-122
;
_diffrn_ambient_temperature 99.9(3)
_diffrn_detector_area_resol_mean 10.3587
_diffrn_measured_fraction_theta_full 0.9897
_diffrn_measured_fraction_theta_max 0.9477
_diffrn_measurement_details
;
#__ type_ start__ end____ width___ exp.time_
  1 omega   83.00  176.00   1.0000    6.0000
omega____ theta____ kappa____ phi______ frames
    -      110.5703   61.0000 -180.0000 93

#__ type_ start__ end____ width___ exp.time_
  2 omega -117.00  -15.00   1.0000    3.0000
omega____ theta____ kappa____ phi______ frames
    -      -41.0703  -37.0000   90.0000 102

#__ type_ start__ end____ width___ exp.time_
  3 omega  -49.00   35.00   1.0000    3.0000
omega____ theta____ kappa____ phi______ frames
    -      -41.0703   37.0000   30.0000 84

#__ type_ start__ end____ width___ exp.time_
  4 omega   45.00   98.00   1.0000    3.0000
omega____ theta____ kappa____ phi______ frames
    -       41.0703 -125.0000   60.0000 53

#__ type_ start__ end____ width___ exp.time_
  5 omega   40.00  140.00   1.0000    6.0000
omega____ theta____ kappa____ phi______ frames
    -      110.5703  -61.0000   30.0000 100

#__ type_ start__ end____ width___ exp.time_
  6 omega   38.00  174.00   1.0000    6.0000
omega____ theta____ kappa____ phi______ frames
    -      110.5703    0.0000  150.0000 136

#__ type_ start__ end____ width___ exp.time_
  7 omega  -49.00   35.00   1.0000    3.0000
omega____ theta____ kappa____ phi______ frames
    -      -41.0703   37.0000 -120.0000 84

#__ type_ start__ end____ width___ exp.time_
  8 omega -115.00  -11.00   1.0000    3.0000
omega____ theta____ kappa____ phi______ frames
    -      -41.0703  -57.0000  -60.0000 104

#__ type_ start__ end____ width___ exp.time_
  9 omega   11.00   63.00   1.0000    3.0000
omega____ theta____ kappa____ phi______ frames
    -       41.0703   57.0000 -120.0000 52
;
_diffrn_measurement_device_type 'SuperNova, Dual, Cu at zero, Atlas'
_diffrn_measurement_method '\w scans'
_diffrn_orient_matrix_UB_11 0.0145383000
_diffrn_orient_matrix_UB_12 -0.0103862000
_diffrn_orient_matrix_UB_13 -0.0707606000
_diffrn_orient_matrix_UB_21 0.0542168000
_diffrn_orient_matrix_UB_22 0.0556101000
_diffrn_orient_matrix_UB_23 -0.0013429000
_diffrn_orient_matrix_UB_31 0.1247096000
_diffrn_orient_matrix_UB_32 -0.0229446000
_diffrn_orient_matrix_UB_33 0.0288286000
_diffrn_radiation_monochromator mirror
_diffrn_radiation_type 'Cu K\a'
_diffrn_radiation_wavelength 1.5418
_diffrn_reflns_av_R_equivalents 0.0173
_diffrn_reflns_av_unetI/netI 0.0216
_diffrn_reflns_limit_h_max 13
_diffrn_reflns_limit_h_min -10
_diffrn_reflns_limit_k_max 21
_diffrn_reflns_limit_k_min -30
_diffrn_reflns_limit_l_max 23
_diffrn_reflns_limit_l_min -24
_diffrn_reflns_number 24445
_diffrn_reflns_theta_full 66.50
_diffrn_reflns_theta_max 67.50
_diffrn_reflns_theta_min 4.01
_diffrn_source 'SuperNova (Cu) X-ray Source'
_exptl_absorpt_coefficient_mu 14.409
_exptl_absorpt_correction_T_max 1.00000
_exptl_absorpt_correction_T_min 0.55654
_exptl_absorpt_correction_type multi-scan
_exptl_absorpt_process_details
;
CrysAlisPro, Agilent Technologies,
Version 1.171.36.32 (release 02-08-2013 CrysAlis171 .NET)
(compiled Aug  2 2013,16:46:58)
Empirical absorption correction using spherical harmonics,
 implemented in SCALE3 ABSPACK scaling algorithm.
;
_exptl_crystal_colour red
_exptl_crystal_density_diffrn 1.671
_exptl_crystal_density_method 'not measured'
_exptl_crystal_description block
_exptl_crystal_F_000 2912
_exptl_crystal_size_max 0.15
_exptl_crystal_size_mid 0.12
_exptl_crystal_size_min 0.10
_refine_diff_density_max 1.094
_refine_diff_density_min -2.149
_refine_diff_density_rms 0.104
_refine_ls_extinction_method none
_refine_ls_goodness_of_fit_ref 1.003
_refine_ls_hydrogen_treatment mixed
_refine_ls_matrix_type full
_refine_ls_number_parameters 676
_refine_ls_number_reflns 10518
_refine_ls_number_restraints 0
_refine_ls_restrained_S_all 1.003
_refine_ls_R_factor_all 0.0309
_refine_ls_R_factor_gt 0.0289
_refine_ls_shift/su_max 0.003
_refine_ls_shift/su_mean 0.000
_refine_ls_structure_factor_coef Fsqd
_refine_ls_weighting_details 'calc w=1/[\s^2^(Fo^2^)+(0.0333P)^2^+25.9487P] where P=(Fo^2^+2Fc^2^)/3'
_refine_ls_weighting_scheme calc
_refine_ls_wR_factor_gt 0.0712
_refine_ls_wR_factor_ref 0.0723
_reflns_number_gt 9940
_reflns_number_total 10518
_reflns_threshold_expression >2sigma(I)
_cod_data_source_file om6b00568_si_003.cif
_cod_data_source_block 10a
_cod_original_cell_volume 5901.10(6)
_cod_original_sg_symbol_H-M P2(1)/n
_cod_database_code 4088935
_publcif_datablock.id {8bfae4a2-fcd9-43f4-bdd8-dd5ab7170621}

_reflns_odcompleteness_completeness 98.97
_reflns_odcompleteness_iscentric 1
_reflns_odcompleteness_theta 68.13

loop_
_space_group_symop_id
_space_group_symop_operation_xyz
1 'x, y, z'
2 '-x+1/2, y+1/2, -z+1/2'
3 '-x, -y, -z'
4 'x-1/2, -y-1/2, z-1/2'

loop_
_atom_site_label
_atom_site_type_symbol
_atom_site_fract_x
_atom_site_fract_y
_atom_site_fract_z
_atom_site_U_iso_or_equiv
_atom_site_adp_type
_atom_site_occupancy
_atom_site_symmetry_multiplicity
_atom_site_calc_flag
_atom_site_refinement_flags
Re1 Re 0.331253(14) 0.671365(6) 0.283740(7) 0.00840(5) Uani 1 1 d .
I1 I 0.45444(2) 0.707224(11) 0.410421(12) 0.02061(7) Uani 1 1 d .
I2 I 0.50355(3) 0.408045(10) 0.258825(15) 0.02532(7) Uani 1 1 d .
P1 P 0.50545(8) 0.61410(4) 0.28602(4) 0.01063(18) Uani 1 1 d .
P2 P 0.30325(8) 0.58327(4) 0.32680(5) 0.01132(18) Uani 1 1 d .
P3 P 0.18037(8) 0.73153(4) 0.30488(4) 0.01017(18) Uani 1 1 d .
P4 P 0.36710(8) 0.76251(4) 0.25311(4) 0.01027(18) Uani 1 1 d .
C1 C 0.2398(3) 0.65487(15) 0.20452(18) 0.0118(7) Uani 1 1 d .
C2 C 0.1440(3) 0.64928(15) 0.14704(18) 0.0130(7) Uani 1 1 d .
H2 H 0.0738 0.6681 0.1487 0.016 Uiso 1 1 calc R
C3 C 0.1379(3) 0.62146(15) 0.09073(18) 0.0133(8) Uani 1 1 d .
C4 C 0.0262(3) 0.62161(15) 0.03776(18) 0.0126(7) Uani 1 1 d .
C5 C -0.0475(4) 0.66594(16) 0.02559(19) 0.0178(8) Uani 1 1 d .
H5 H -0.0229 0.6979 0.0489 0.021 Uiso 1 1 calc R
C6 C -0.1561(4) 0.66405(17) -0.0200(2) 0.0211(9) Uani 1 1 d .
H6 H -0.2060 0.6944 -0.0270 0.025 Uiso 1 1 calc R
C7 C -0.1922(4) 0.61801(17) -0.0554(2) 0.0203(9) Uani 1 1 d .
H7 H -0.2671 0.6165 -0.0863 0.024 Uiso 1 1 calc R
C8 C -0.1185(4) 0.57421(17) -0.0456(2) 0.0250(10) Uani 1 1 d .
H8 H -0.1418 0.5428 -0.0706 0.030 Uiso 1 1 calc R
C9 C -0.0107(4) 0.57620(17) 0.0006(2) 0.0225(9) Uani 1 1 d .
H9 H 0.0392 0.5459 0.0071 0.027 Uiso 1 1 calc R
C10 C 0.4379(3) 0.55319(15) 0.31004(19) 0.0139(8) Uani 1 1 d .
H10A H 0.4191 0.5271 0.2734 0.017 Uiso 1 1 calc R
H10B H 0.4885 0.5365 0.3500 0.017 Uiso 1 1 calc R
C11 C 0.2340(3) 0.58654(17) 0.08001(19) 0.0167(8) Uani 1 1 d .
C12 C 0.2714(4) 0.5907(2) 0.0211(2) 0.0364(13) Uani 1 1 d .
H12 H 0.2416 0.6184 -0.0094 0.044 Uiso 1 1 calc R
C13 C 0.3512(5) 0.5548(3) 0.0069(2) 0.0478(16) Uani 1 1 d .
H13 H 0.3758 0.5574 -0.0334 0.057 Uiso 1 1 calc R
C14 C 0.3959(4) 0.5145(2) 0.0520(2) 0.0355(13) Uani 1 1 d .
H14 H 0.4495 0.4892 0.0418 0.043 Uiso 1 1 calc R
C15 C 0.3628(4) 0.51134(17) 0.1109(2) 0.0236(9) Uani 1 1 d .
H15 H 0.3950 0.4844 0.1419 0.028 Uiso 1 1 calc R
C16 C 0.2824(4) 0.54735(16) 0.1253(2) 0.0181(8) Uani 1 1 d .
H16 H 0.2603 0.5452 0.1664 0.022 Uiso 1 1 calc R
C20 C 0.2613(3) 0.79319(15) 0.29602(18) 0.0130(8) Uani 1 1 d .
H20A H 0.2100 0.8200 0.2683 0.016 Uiso 1 1 calc R
H20B H 0.3013 0.8088 0.3393 0.016 Uiso 1 1 calc R
C21 C 0.5612(3) 0.59681(15) 0.21354(18) 0.0122(7) Uani 1 1 d .
C22 C 0.5462(4) 0.63116(17) 0.15993(19) 0.0170(8) Uani 1 1 d .
H22 H 0.5012 0.6627 0.1590 0.020 Uiso 1 1 calc R
C23 C 0.5974(4) 0.61921(18) 0.10757(19) 0.0215(9) Uani 1 1 d .
H23 H 0.5871 0.6427 0.0709 0.026 Uiso 1 1 calc R
C24 C 0.6629(4) 0.57363(18) 0.1084(2) 0.0221(9) Uani 1 1 d .
H24 H 0.6993 0.5661 0.0730 0.027 Uiso 1 1 calc R
C25 C 0.6754(4) 0.53879(17) 0.1612(2) 0.0203(9) Uani 1 1 d .
H25 H 0.7185 0.5068 0.1613 0.024 Uiso 1 1 calc R
C26 C 0.6255(3) 0.55041(16) 0.21374(19) 0.0156(8) Uani 1 1 d .
H26 H 0.6352 0.5266 0.2501 0.019 Uiso 1 1 calc R
C31 C 0.6469(3) 0.62207(15) 0.34702(18) 0.0132(8) Uani 1 1 d .
C32 C 0.6996(4) 0.58131(17) 0.3892(2) 0.0211(9) Uani 1 1 d .
H32 H 0.6581 0.5490 0.3903 0.025 Uiso 1 1 calc R
C33 C 0.8132(4) 0.58798(19) 0.4300(2) 0.0263(10) Uani 1 1 d .
H33 H 0.8480 0.5604 0.4595 0.032 Uiso 1 1 calc R
C34 C 0.8750(4) 0.6341(2) 0.4277(2) 0.0257(10) Uani 1 1 d .
H34 H 0.9535 0.6379 0.4543 0.031 Uiso 1 1 calc R
C35 C 0.8224(4) 0.67511(18) 0.3864(2) 0.0232(9) Uani 1 1 d .
H35 H 0.8645 0.7073 0.3854 0.028 Uiso 1 1 calc R
C36 C 0.7083(4) 0.66924(16) 0.34646(19) 0.0172(8) Uani 1 1 d .
H36 H 0.6723 0.6976 0.3187 0.021 Uiso 1 1 calc R
C41 C 0.1822(3) 0.54281(16) 0.27920(19) 0.0158(8) Uani 1 1 d .
C42 C 0.0773(4) 0.56710(17) 0.2462(2) 0.0210(9) Uani 1 1 d .
H42 H 0.0651 0.6036 0.2534 0.025 Uiso 1 1 calc R
C43 C -0.0094(4) 0.53846(19) 0.2029(2) 0.0284(10) Uani 1 1 d .
H43 H -0.0810 0.5553 0.1806 0.034 Uiso 1 1 calc R
C44 C 0.0082(4) 0.48516(19) 0.1919(2) 0.0309(11) Uani 1 1 d .
H44 H -0.0503 0.4657 0.1611 0.037 Uiso 1 1 calc R
C45 C 0.1110(4) 0.46038(18) 0.2260(2) 0.0275(10) Uani 1 1 d .
H45 H 0.1222 0.4237 0.2193 0.033 Uiso 1 1 calc R
C46 C 0.1981(4) 0.48877(16) 0.2699(2) 0.0208(9) Uani 1 1 d .
H46 H 0.2682 0.4715 0.2936 0.025 Uiso 1 1 calc R
C51 C 0.3059(4) 0.56942(16) 0.41313(19) 0.0169(8) Uani 1 1 d .
C52 C 0.4104(4) 0.57469(17) 0.4623(2) 0.0221(9) Uani 1 1 d .
H52 H 0.4830 0.5822 0.4506 0.027 Uiso 1 1 calc R
C53 C 0.4081(5) 0.56888(19) 0.5289(2) 0.0291(10) Uani 1 1 d .
H53 H 0.4794 0.5721 0.5624 0.035 Uiso 1 1 calc R
C54 C 0.3030(5) 0.55852(19) 0.5459(2) 0.0305(11) Uani 1 1 d .
H54 H 0.3017 0.5557 0.5914 0.037 Uiso 1 1 calc R
C55 C 0.1991(5) 0.55216(19) 0.4975(2) 0.0302(11) Uani 1 1 d .
H55 H 0.1272 0.5439 0.5096 0.036 Uiso 1 1 calc R
C56 C 0.2003(4) 0.55798(17) 0.4310(2) 0.0217(9) Uani 1 1 d .
H56 H 0.1288 0.5541 0.3977 0.026 Uiso 1 1 calc R
C61 C 0.0392(3) 0.73366(15) 0.24379(18) 0.0132(8) Uani 1 1 d .
C62 C 0.0158(4) 0.76698(16) 0.18885(19) 0.0159(8) Uani 1 1 d .
H62 H 0.0732 0.7923 0.1833 0.019 Uiso 1 1 calc R
C63 C -0.0922(4) 0.76309(18) 0.1419(2) 0.0221(9) Uani 1 1 d .
H63 H -0.1086 0.7864 0.1049 0.026 Uiso 1 1 calc R
C64 C -0.1753(4) 0.72578(19) 0.1487(2) 0.0242(9) Uani 1 1 d .
H64 H -0.2474 0.7227 0.1156 0.029 Uiso 1 1 calc R
C65 C -0.1540(4) 0.69253(18) 0.2038(2) 0.0214(9) Uani 1 1 d .
H65 H -0.2116 0.6671 0.2088 0.026 Uiso 1 1 calc R
C66 C -0.0474(3) 0.69690(16) 0.25164(19) 0.0163(8) Uani 1 1 d .
H66 H -0.0332 0.6749 0.2898 0.020 Uiso 1 1 calc R
C71 C 0.1313(3) 0.73957(16) 0.38144(18) 0.0131(8) Uani 1 1 d .
C72 C 0.0612(3) 0.78361(16) 0.38722(19) 0.0160(8) Uani 1 1 d .
H72 H 0.0394 0.8081 0.3516 0.019 Uiso 1 1 calc R
C73 C 0.0235(4) 0.79134(17) 0.4455(2) 0.0209(9) Uani 1 1 d .
H73 H -0.0241 0.8212 0.4496 0.025 Uiso 1 1 calc R
C74 C 0.0552(4) 0.75573(19) 0.4973(2) 0.0240(10) Uani 1 1 d .
H74 H 0.0294 0.7612 0.5369 0.029 Uiso 1 1 calc R
C75 C 0.1246(4) 0.71202(18) 0.4916(2) 0.0209(9) Uani 1 1 d .
H75 H 0.1461 0.6877 0.5274 0.025 Uiso 1 1 calc R
C76 C 0.1629(4) 0.70364(16) 0.43376(18) 0.0162(8) Uani 1 1 d .
H76 H 0.2103 0.6736 0.4299 0.019 Uiso 1 1 calc R
C81 C 0.3130(3) 0.78456(16) 0.16736(19) 0.0153(8) Uani 1 1 d .
C82 C 0.3050(4) 0.75020(17) 0.11421(19) 0.0183(8) Uani 1 1 d .
H82 H 0.3301 0.7144 0.1218 0.022 Uiso 1 1 calc R
C83 C 0.2602(4) 0.7683(2) 0.0499(2) 0.0279(10) Uani 1 1 d .
H83 H 0.2538 0.7447 0.0136 0.033 Uiso 1 1 calc R
C84 C 0.2247(4) 0.8207(2) 0.0387(2) 0.0302(11) Uani 1 1 d .
H84 H 0.1937 0.8328 -0.0054 0.036 Uiso 1 1 calc R
C85 C 0.2343(4) 0.85512(19) 0.0910(2) 0.0280(10) Uani 1 1 d .
H85 H 0.2105 0.8910 0.0832 0.034 Uiso 1 1 calc R
C86 C 0.2786(4) 0.83725(18) 0.1552(2) 0.0238(9) Uani 1 1 d .
H86 H 0.2857 0.8611 0.1913 0.029 Uiso 1 1 calc R
C91 C 0.5094(3) 0.79711(15) 0.27946(19) 0.0142(8) Uani 1 1 d .
C92 C 0.5962(4) 0.78651(16) 0.2446(2) 0.0222(9) Uani 1 1 d .
H92 H 0.5787 0.7632 0.2077 0.027 Uiso 1 1 calc R
C93 C 0.7076(4) 0.80971(18) 0.2634(2) 0.0271(10) Uani 1 1 d .
H93 H 0.7663 0.8019 0.2398 0.033 Uiso 1 1 calc R
C94 C 0.7328(4) 0.8442(2) 0.3166(2) 0.0292(10) Uani 1 1 d .
H94 H 0.8097 0.8594 0.3303 0.035 Uiso 1 1 calc R
C95 C 0.6454(4) 0.8566(2) 0.3501(2) 0.0301(11) Uani 1 1 d .
H95 H 0.6613 0.8819 0.3850 0.036 Uiso 1 1 calc R
C96 C 0.5350(4) 0.83205(18) 0.3323(2) 0.0238(9) Uani 1 1 d .
H96 H 0.4769 0.8393 0.3565 0.029 Uiso 1 1 calc R
C1S C 0.8794(5) 0.4190(2) 0.3230(2) 0.0321(11) Uani 1 1 d .
H1SA H 0.7954 0.4075 0.3119 0.038 Uiso 1 1 calc R
H1SB H 0.9119 0.4128 0.2836 0.038 Uiso 1 1 calc R
Cl1 Cl 0.96002(14) 0.38116(6) 0.39009(7) 0.0513(4) Uani 1 1 d .
Cl2 Cl 0.88716(12) 0.48752(5) 0.34215(6) 0.0390(3) Uani 1 1 d .

loop_
_atom_site_aniso_label
_atom_site_aniso_U_11
_atom_site_aniso_U_22
_atom_site_aniso_U_33
_atom_site_aniso_U_23
_atom_site_aniso_U_13
_atom_site_aniso_U_12
Re1 0.00777(8) 0.00818(8) 0.00792(8) -0.00106(6) -0.00077(6) -0.00094(6)
I1 0.01996(14) 0.02142(14) 0.01865(13) -0.00045(10) 0.00104(10) -0.00051(10)
I2 0.02621(15) 0.01227(13) 0.03857(16) -0.00052(11) 0.00989(12) 0.00035(11)
P1 0.0092(4) 0.0095(4) 0.0122(4) -0.0010(3) 0.0005(3) -0.0014(3)
P2 0.0089(4) 0.0102(4) 0.0141(4) 0.0006(4) 0.0012(3) -0.0017(4)
P3 0.0100(4) 0.0105(4) 0.0089(4) -0.0020(3) 0.0000(3) -0.0011(3)
P4 0.0106(4) 0.0095(4) 0.0100(4) 0.0001(3) 0.0011(3) -0.0007(3)
C1 0.0108(18) 0.0091(17) 0.0163(18) 0.0005(14) 0.0049(15) 0.0014(14)
C2 0.0109(18) 0.0128(18) 0.0121(17) -0.0014(14) -0.0036(14) -0.0005(15)
C3 0.0103(18) 0.0132(19) 0.0141(18) 0.0003(15) -0.0018(15) 0.0002(15)
C4 0.0104(18) 0.0151(19) 0.0103(17) -0.0036(14) -0.0013(14) 0.0006(15)
C5 0.021(2) 0.014(2) 0.0149(19) -0.0031(15) -0.0014(16) 0.0029(16)
C6 0.020(2) 0.021(2) 0.019(2) 0.0013(17) -0.0027(17) 0.0092(17)
C7 0.0123(19) 0.027(2) 0.018(2) 0.0021(17) -0.0041(16) 0.0005(17)
C8 0.025(2) 0.016(2) 0.027(2) -0.0044(17) -0.0086(18) -0.0032(18)
C9 0.022(2) 0.013(2) 0.025(2) -0.0057(17) -0.0078(17) 0.0041(17)
C10 0.0129(19) 0.0096(18) 0.0187(19) -0.0004(15) 0.0030(15) -0.0011(15)
C11 0.0090(18) 0.024(2) 0.0141(18) -0.0090(16) -0.0033(15) 0.0012(16)
C12 0.028(3) 0.065(4) 0.014(2) 0.003(2) 0.0009(18) 0.021(2)
C13 0.033(3) 0.088(5) 0.021(2) -0.011(3) 0.006(2) 0.028(3)
C14 0.015(2) 0.049(3) 0.038(3) -0.025(2) -0.0023(19) 0.013(2)
C15 0.014(2) 0.018(2) 0.033(2) -0.0112(18) -0.0066(17) 0.0010(17)
C16 0.016(2) 0.015(2) 0.020(2) -0.0068(16) -0.0017(16) -0.0020(16)
C20 0.0148(19) 0.0100(18) 0.0133(18) -0.0027(14) 0.0015(15) -0.0004(15)
C21 0.0070(17) 0.0133(19) 0.0148(18) -0.0036(14) -0.0002(14) -0.0027(14)
C22 0.016(2) 0.019(2) 0.0143(18) -0.0018(16) -0.0012(15) -0.0010(16)
C23 0.025(2) 0.027(2) 0.0109(18) -0.0013(16) -0.0004(16) -0.0036(18)
C24 0.017(2) 0.032(2) 0.017(2) -0.0074(18) 0.0042(16) -0.0042(18)
C25 0.0116(19) 0.022(2) 0.026(2) -0.0062(17) 0.0017(16) 0.0023(16)
C26 0.0110(18) 0.017(2) 0.0169(19) -0.0006(15) 0.0004(15) -0.0001(15)
C31 0.0106(18) 0.017(2) 0.0120(17) -0.0062(15) 0.0022(14) -0.0014(15)
C32 0.019(2) 0.017(2) 0.023(2) -0.0012(17) -0.0036(17) -0.0027(17)
C33 0.021(2) 0.027(2) 0.025(2) -0.0011(19) -0.0060(18) 0.0020(19)
C34 0.014(2) 0.039(3) 0.021(2) -0.0068(19) -0.0020(17) -0.0064(19)
C35 0.023(2) 0.029(2) 0.019(2) -0.0090(18) 0.0068(17) -0.0142(19)
C36 0.018(2) 0.020(2) 0.0146(18) -0.0030(16) 0.0047(16) -0.0065(16)
C41 0.0127(19) 0.017(2) 0.0171(19) 0.0022(16) 0.0025(15) -0.0025(16)
C42 0.016(2) 0.017(2) 0.030(2) 0.0033(17) 0.0060(17) -0.0025(17)
C43 0.015(2) 0.030(3) 0.036(3) 0.009(2) -0.0023(19) -0.0036(19)
C44 0.026(2) 0.029(3) 0.032(2) 0.002(2) -0.006(2) -0.016(2)
C45 0.030(3) 0.016(2) 0.033(2) -0.0017(18) 0.002(2) -0.0107(19)
C46 0.019(2) 0.016(2) 0.026(2) 0.0019(17) 0.0009(17) -0.0058(17)
C51 0.022(2) 0.0126(19) 0.0169(19) 0.0014(15) 0.0056(16) 0.0011(16)
C52 0.021(2) 0.024(2) 0.019(2) 0.0023(17) 0.0023(17) -0.0024(18)
C53 0.037(3) 0.028(3) 0.019(2) 0.0035(18) 0.0010(19) -0.002(2)
C54 0.051(3) 0.024(2) 0.021(2) 0.0034(18) 0.017(2) -0.002(2)
C55 0.038(3) 0.026(2) 0.031(2) 0.004(2) 0.018(2) -0.003(2)
C56 0.023(2) 0.019(2) 0.023(2) 0.0018(17) 0.0060(17) -0.0010(18)
C61 0.0118(18) 0.0147(19) 0.0127(17) -0.0065(15) 0.0020(14) 0.0044(15)
C62 0.0149(19) 0.015(2) 0.0166(19) -0.0021(15) 0.0015(15) 0.0040(16)
C63 0.021(2) 0.026(2) 0.017(2) -0.0001(17) -0.0004(17) 0.0070(18)
C64 0.015(2) 0.034(3) 0.019(2) -0.0062(18) -0.0050(16) 0.0042(18)
C65 0.014(2) 0.030(2) 0.019(2) -0.0070(18) 0.0012(16) -0.0038(18)
C66 0.0141(19) 0.021(2) 0.0137(18) -0.0055(16) 0.0024(15) -0.0009(16)
C71 0.0089(17) 0.018(2) 0.0119(17) -0.0048(15) 0.0008(14) -0.0060(15)
C72 0.0133(19) 0.019(2) 0.0140(18) -0.0044(15) 0.0008(15) -0.0041(16)
C73 0.015(2) 0.025(2) 0.023(2) -0.0123(17) 0.0044(17) -0.0045(17)
C74 0.020(2) 0.037(3) 0.0155(19) -0.0123(18) 0.0052(16) -0.0118(19)
C75 0.022(2) 0.026(2) 0.0136(19) -0.0008(16) 0.0017(16) -0.0122(18)
C76 0.018(2) 0.019(2) 0.0111(18) -0.0040(15) 0.0012(15) -0.0068(16)
C81 0.0111(19) 0.019(2) 0.0156(19) 0.0024(16) 0.0035(15) 0.0013(16)
C82 0.016(2) 0.023(2) 0.0158(19) 0.0039(16) 0.0041(16) 0.0003(17)
C83 0.027(2) 0.041(3) 0.015(2) 0.0007(19) 0.0032(18) -0.003(2)
C84 0.023(2) 0.044(3) 0.021(2) 0.014(2) 0.0007(18) 0.001(2)
C85 0.029(2) 0.027(2) 0.028(2) 0.0159(19) 0.0080(19) 0.008(2)
C86 0.027(2) 0.020(2) 0.024(2) 0.0066(18) 0.0070(18) 0.0045(18)
C91 0.0121(19) 0.0127(19) 0.0161(18) 0.0047(15) 0.0000(15) 0.0004(15)
C92 0.023(2) 0.014(2) 0.033(2) -0.0045(17) 0.0120(19) -0.0044(17)
C93 0.019(2) 0.021(2) 0.045(3) 0.004(2) 0.016(2) -0.0006(18)
C94 0.015(2) 0.034(3) 0.035(3) 0.010(2) -0.0002(19) -0.0093(19)
C95 0.029(3) 0.035(3) 0.022(2) -0.001(2) -0.0012(19) -0.012(2)
C96 0.021(2) 0.033(3) 0.017(2) -0.0011(18) 0.0029(17) -0.0082(19)
C1S 0.037(3) 0.035(3) 0.026(2) -0.007(2) 0.010(2) -0.002(2)
Cl1 0.0613(9) 0.0596(9) 0.0350(7) 0.0057(6) 0.0154(6) 0.0288(7)
Cl2 0.0476(7) 0.0341(7) 0.0384(6) -0.0044(5) 0.0164(6) -0.0088(6)

loop_
_atom_type_symbol
_atom_type_description
_atom_type_scat_dispersion_real
_atom_type_scat_dispersion_imag
_atom_type_scat_source
C C 0.0181 0.0091 'International Tables Vol C Tables 4.2.6.8 and 6.1.1.4'
H H 0.0000 0.0000 'International Tables Vol C Tables 4.2.6.8 and 6.1.1.4'
Cl Cl 0.3639 0.7018 'International Tables Vol C Tables 4.2.6.8 and 6.1.1.4'
I I -0.3257 6.8362 'International Tables Vol C Tables 4.2.6.8 and 6.1.1.4'
P P 0.2955 0.4335 'International Tables Vol C Tables 4.2.6.8 and 6.1.1.4'
Re Re -5.2083 5.8923 'International Tables Vol C Tables 4.2.6.8 and 6.1.1.4'

loop_
_geom_angle_atom_site_label_1
_geom_angle_atom_site_label_2
_geom_angle_atom_site_label_3
_geom_angle
P1 Re1 I1 86.55(2)
P2 Re1 I1 91.87(2)
P2 Re1 P1 68.99(3)
P2 Re1 P4 173.82(3)
P3 Re1 I1 81.85(2)
P3 Re1 P1 168.30(3)
P3 Re1 P2 109.70(3)
P3 Re1 P4 68.58(3)
P4 Re1 I1 82.03(2)
P4 Re1 P1 111.41(3)
C1 Re1 I1 172.76(12)
C1 Re1 P1 100.66(12)
C1 Re1 P2 91.34(12)
C1 Re1 P3 90.96(12)
C1 Re1 P4 94.61(12)
C10 P1 Re1 95.42(12)
C21 P1 Re1 124.84(13)
C21 P1 C10 106.24(17)
C21 P1 C31 99.30(17)
C31 P1 Re1 122.84(12)
C31 P1 C10 105.82(18)
C10 P2 Re1 96.48(12)
C41 P2 Re1 117.56(13)
C41 P2 C10 104.17(18)
C51 P2 Re1 124.20(13)
C51 P2 C10 106.90(18)
C51 P2 C41 104.86(18)
C20 P3 Re1 95.90(12)
C61 P3 Re1 117.36(12)
C61 P3 C20 107.47(18)
C61 P3 C71 100.86(17)
C71 P3 Re1 127.88(13)
C71 P3 C20 105.35(17)
C20 P4 Re1 95.44(12)
C81 P4 Re1 119.92(13)
C81 P4 C20 103.22(18)
C81 P4 C91 102.80(18)
C91 P4 Re1 124.54(12)
C91 P4 C20 108.11(18)
C2 C1 Re1 165.2(3)
C3 C2 C1 130.0(4)
C2 C3 C4 119.7(3)
C2 C3 C11 123.7(3)
C11 C3 C4 116.5(3)
C5 C4 C3 121.7(3)
C9 C4 C3 120.5(4)
C9 C4 C5 117.8(4)
C6 C5 C4 121.0(4)
C5 C6 C7 120.1(4)
C8 C7 C6 119.6(4)
C7 C8 C9 119.9(4)
C8 C9 C4 121.5(4)
P2 C10 P1 98.12(18)
C12 C11 C3 119.3(4)
C16 C11 C3 121.4(4)
C16 C11 C12 119.1(4)
C13 C12 C11 120.2(5)
C12 C13 C14 119.9(5)
C15 C14 C13 120.2(4)
C14 C15 C16 120.1(4)
C15 C16 C11 120.4(4)
P4 C20 P3 96.13(17)
C22 C21 P1 120.7(3)
C26 C21 P1 119.6(3)
C26 C21 C22 119.6(4)
C21 C22 C23 119.8(4)
C24 C23 C22 120.6(4)
C23 C24 C25 119.6(4)
C26 C25 C24 120.3(4)
C25 C26 C21 120.2(4)
C32 C31 P1 122.7(3)
C36 C31 P1 117.8(3)
C36 C31 C32 119.3(4)
C31 C32 C33 120.1(4)
C34 C33 C32 120.4(4)
C33 C34 C35 119.8(4)
C34 C35 C36 120.3(4)
C31 C36 C35 120.2(4)
C42 C41 P2 119.4(3)
C42 C41 C46 119.5(4)
C46 C41 P2 120.8(3)
C43 C42 C41 120.4(4)
C42 C43 C44 120.1(4)
C45 C44 C43 119.8(4)
C44 C45 C46 120.4(4)
C45 C46 C41 119.7(4)
C52 C51 P2 120.8(3)
C56 C51 P2 119.6(3)
C56 C51 C52 119.4(4)
C51 C52 C53 119.8(4)
C54 C53 C52 120.2(4)
C53 C54 C55 120.5(4)
C54 C55 C56 119.7(4)
C55 C56 C51 120.3(4)
C62 C61 P3 123.9(3)
C62 C61 C66 119.3(4)
C66 C61 P3 116.7(3)
C61 C62 C63 119.9(4)
C64 C63 C62 120.7(4)
C63 C64 C65 120.2(4)
C66 C65 C64 119.4(4)
C65 C66 C61 120.5(4)
C72 C71 P3 118.2(3)
C76 C71 P3 121.8(3)
C76 C71 C72 120.0(3)
C73 C72 C71 119.6(4)
C74 C73 C72 120.2(4)
C73 C74 C75 120.2(4)
C74 C75 C76 120.3(4)
C75 C76 C71 119.6(4)
C82 C81 P4 121.8(3)
C82 C81 C86 119.3(4)
C86 C81 P4 119.0(3)
C83 C82 C81 119.8(4)
C84 C83 C82 120.2(4)
C85 C84 C83 120.2(4)
C84 C85 C86 119.8(4)
C85 C86 C81 120.7(4)
C92 C91 P4 117.6(3)
C96 C91 P4 123.2(3)
C96 C91 C92 119.2(4)
C93 C92 C91 120.7(4)
C94 C93 C92 119.8(4)
C93 C94 C95 120.0(4)
C96 C95 C94 119.9(4)
C91 C96 C95 120.3(4)
Cl1 C1S Cl2 111.2(3)

loop_
_geom_bond_atom_site_label_1
_geom_bond_atom_site_label_2
_geom_bond_distance
Re1 I1 2.8258(3)
Re1 P1 2.4753(9)
Re1 P2 2.4464(9)
Re1 P3 2.4345(9)
Re1 P4 2.4482(9)
Re1 C1 1.781(4)
P1 C10 1.847(4)
P1 C21 1.826(4)
P1 C31 1.829(4)
P2 C10 1.843(4)
P2 C41 1.824(4)
P2 C51 1.819(4)
P3 C20 1.849(4)
P3 C61 1.817(4)
P3 C71 1.823(4)
P4 C20 1.849(4)
P4 C81 1.827(4)
P4 C91 1.832(4)
C1 C2 1.430(5)
C2 C3 1.351(5)
C3 C4 1.487(5)
C3 C11 1.478(5)
C4 C5 1.394(5)
C4 C9 1.391(6)
C5 C6 1.384(6)
C6 C7 1.385(6)
C7 C8 1.382(6)
C8 C9 1.383(6)
C11 C12 1.396(6)
C11 C16 1.388(6)
C12 C13 1.376(7)
C13 C14 1.395(8)
C14 C15 1.367(7)
C15 C16 1.385(6)
C21 C22 1.389(5)
C21 C26 1.388(5)
C22 C23 1.390(6)
C23 C24 1.376(6)
C24 C25 1.385(6)
C25 C26 1.383(6)
C31 C32 1.394(6)
C31 C36 1.389(6)
C32 C33 1.397(6)
C33 C34 1.374(7)
C34 C35 1.389(7)
C35 C36 1.392(6)
C41 C42 1.388(6)
C41 C46 1.395(6)
C42 C43 1.382(6)
C43 C44 1.387(7)
C44 C45 1.383(7)
C45 C46 1.388(6)
C51 C52 1.392(6)
C51 C56 1.392(6)
C52 C53 1.396(6)
C53 C54 1.374(7)
C54 C55 1.382(7)
C55 C56 1.391(6)
C61 C62 1.391(6)
C61 C66 1.405(6)
C62 C63 1.395(6)
C63 C64 1.379(6)
C64 C65 1.394(6)
C65 C66 1.393(6)
C71 C72 1.399(6)
C71 C76 1.395(6)
C72 C73 1.395(6)
C73 C74 1.382(7)
C74 C75 1.387(7)
C75 C76 1.393(6)
C81 C82 1.389(6)
C81 C86 1.394(6)
C82 C83 1.389(6)
C83 C84 1.387(7)
C84 C85 1.376(7)
C85 C86 1.383(6)
C91 C92 1.398(6)
C91 C96 1.383(6)
C92 C93 1.387(6)
C93 C94 1.380(7)
C94 C95 1.396(7)
C95 C96 1.392(6)
C1S Cl1 1.763(5)
C1S Cl2 1.771(5)

loop_
_geom_torsion_atom_site_label_1
_geom_torsion_atom_site_label_2
_geom_torsion_atom_site_label_3
_geom_torsion_atom_site_label_4
_geom_torsion
Re1 P1 C10 P2 -8.44(16)
Re1 P1 C21 C22 29.1(4)
Re1 P1 C21 C26 -154.9(2)
Re1 P1 C31 C32 122.8(3)
Re1 P1 C31 C36 -63.2(3)
Re1 P2 C10 P1 8.56(16)
Re1 P2 C41 C42 -35.1(4)
Re1 P2 C41 C46 138.2(3)
Re1 P2 C51 C52 -67.3(4)
Re1 P2 C51 C56 107.0(3)
Re1 P3 C20 P4 16.77(15)
Re1 P3 C61 C62 -88.5(3)
Re1 P3 C61 C66 87.6(3)
Re1 P3 C71 C72 167.2(2)
Re1 P3 C71 C76 -12.0(4)
Re1 P4 C20 P3 -16.66(15)
Re1 P4 C81 C82 -31.8(4)
Re1 P4 C81 C86 148.0(3)
Re1 P4 C91 C92 80.5(3)
Re1 P4 C91 C96 -98.3(4)
Re1 C1 C2 C3 -176.1(10)
I1 Re1 P1 C10 100.07(12)
I1 Re1 P1 C21 -145.83(15)
I1 Re1 P1 C31 -12.70(15)
I1 Re1 P2 C10 -92.34(13)
I1 Re1 P2 C41 157.96(15)
I1 Re1 P2 C51 23.19(17)
I1 Re1 P3 C20 71.13(12)
I1 Re1 P3 C61 -175.71(15)
I1 Re1 P3 C71 -43.55(15)
I1 Re1 P4 C20 -70.88(12)
I1 Re1 P4 C81 -179.54(15)
I1 Re1 P4 C91 45.52(16)
I1 Re1 C1 C2 -15(2)
P1 Re1 P2 C10 -6.76(13)
P1 Re1 P2 C41 -116.46(15)
P1 Re1 P2 C51 108.77(17)
P1 Re1 P3 C20 78.8(2)
P1 Re1 P3 C61 -168.04(19)
P1 Re1 P3 C71 -35.9(2)
P1 Re1 P4 C20 -153.98(12)
P1 Re1 P4 C81 97.36(15)
P1 Re1 P4 C91 -37.58(16)
P1 Re1 C1 C2 169.7(12)
P1 C21 C22 C23 174.9(3)
P1 C21 C26 C25 -175.3(3)
P1 C31 C32 C33 173.4(3)
P1 C31 C36 C35 -172.5(3)
P2 Re1 P1 C10 6.74(12)
P2 Re1 P1 C21 120.84(15)
P2 Re1 P1 C31 -106.04(15)
P2 Re1 P3 C20 160.20(12)
P2 Re1 P3 C61 -86.64(15)
P2 Re1 P3 C71 45.52(16)
P2 Re1 P4 C20 -61.5(3)
P2 Re1 P4 C81 -170.2(3)
P2 Re1 P4 C91 54.9(3)
P2 Re1 C1 C2 100.9(12)
P2 C41 C42 C43 171.4(3)
P2 C41 C46 C45 -170.8(3)
P2 C51 C52 C53 173.8(3)
P2 C51 C56 C55 -174.0(3)
P3 Re1 P1 C10 92.5(2)
P3 Re1 P1 C21 -153.43(19)
P3 Re1 P1 C31 -20.3(2)
P3 Re1 P2 C10 -174.36(13)
P3 Re1 P2 C41 75.94(15)
P3 Re1 P2 C51 -58.83(17)
P3 Re1 P4 C20 13.45(12)
P3 Re1 P4 C81 -95.21(15)
P3 Re1 P4 C91 129.84(16)
P3 Re1 C1 C2 -8.9(12)
P3 C61 C62 C63 175.2(3)
P3 C61 C66 C65 -174.1(3)
P3 C71 C72 C73 -179.1(3)
P3 C71 C76 C75 179.0(3)
P4 Re1 P1 C10 -179.88(12)
P4 Re1 P1 C21 -65.78(15)
P4 Re1 P1 C31 67.34(15)
P4 Re1 P2 C10 -101.6(3)
P4 Re1 P2 C41 148.7(3)
P4 Re1 P2 C51 13.9(4)
P4 Re1 P3 C20 -13.46(12)
P4 Re1 P3 C61 99.70(15)
P4 Re1 P3 C71 -128.14(16)
P4 Re1 C1 C2 -77.5(12)
P4 C81 C82 C83 178.2(3)
P4 C81 C86 C85 -178.3(4)
P4 C91 C92 C93 -177.5(3)
P4 C91 C96 C95 179.4(3)
C1 Re1 P1 C10 -80.58(17)
C1 Re1 P1 C21 33.52(19)
C1 Re1 P1 C31 166.64(19)
C1 Re1 P2 C10 94.15(17)
C1 Re1 P2 C41 -15.55(19)
C1 Re1 P2 C51 -150.3(2)
C1 Re1 P3 C20 -108.03(17)
C1 Re1 P3 C61 5.12(19)
C1 Re1 P3 C71 137.29(19)
C1 Re1 P4 C20 102.67(17)
C1 Re1 P4 C81 -5.99(19)
C1 Re1 P4 C91 -140.93(19)
C1 C2 C3 C4 179.4(4)
C1 C2 C3 C11 4.6(7)
C2 C3 C4 C5 33.4(6)
C2 C3 C4 C9 -143.6(4)
C2 C3 C11 C12 -131.9(5)
C2 C3 C11 C16 52.4(6)
C3 C4 C5 C6 -174.5(4)
C3 C4 C9 C8 175.3(4)
C3 C11 C12 C13 -172.9(5)
C3 C11 C16 C15 172.8(4)
C4 C3 C11 C12 53.1(5)
C4 C3 C11 C16 -122.6(4)
C4 C5 C6 C7 -1.4(6)
C5 C4 C9 C8 -1.9(7)
C5 C6 C7 C8 -0.8(7)
C6 C7 C8 C9 1.6(7)
C7 C8 C9 C4 -0.2(7)
C9 C4 C5 C6 2.7(6)
C10 P1 C21 C22 138.0(3)
C10 P1 C21 C26 -46.0(3)
C10 P1 C31 C32 15.4(4)
C10 P1 C31 C36 -170.7(3)
C10 P2 C41 C42 -140.4(3)
C10 P2 C41 C46 32.9(4)
C10 P2 C51 C52 43.2(4)
C10 P2 C51 C56 -142.5(3)
C11 C3 C4 C5 -151.4(4)
C11 C3 C4 C9 31.5(5)
C11 C12 C13 C14 -0.7(9)
C12 C11 C16 C15 -2.9(6)
C12 C13 C14 C15 -1.6(9)
C13 C14 C15 C16 1.6(7)
C14 C15 C16 C11 0.6(6)
C16 C11 C12 C13 2.9(7)
C20 P3 C61 C62 18.0(4)
C20 P3 C61 C66 -165.9(3)
C20 P3 C71 C72 56.8(3)
C20 P3 C71 C76 -122.4(3)
C20 P4 C81 C82 -136.2(3)
C20 P4 C81 C86 43.6(4)
C20 P4 C91 C92 -169.2(3)
C20 P4 C91 C96 11.9(4)
C21 P1 C10 P2 -137.15(17)
C21 P1 C31 C32 -94.6(4)
C21 P1 C31 C36 79.4(3)
C21 C22 C23 C24 -0.1(6)
C22 C21 C26 C25 0.7(6)
C22 C23 C24 C25 1.6(6)
C23 C24 C25 C26 -1.9(6)
C24 C25 C26 C21 0.8(6)
C26 C21 C22 C23 -1.1(6)
C31 P1 C10 P2 117.93(18)
C31 P1 C21 C22 -112.4(3)
C31 P1 C21 C26 63.6(3)
C31 C32 C33 C34 -1.6(7)
C32 C31 C36 C35 1.7(6)
C32 C33 C34 C35 2.4(7)
C33 C34 C35 C36 -1.2(7)
C34 C35 C36 C31 -0.8(6)
C36 C31 C32 C33 -0.5(6)
C41 P2 C10 P1 129.15(18)
C41 P2 C51 C52 153.4(3)
C41 P2 C51 C56 -32.4(4)
C41 C42 C43 C44 -0.3(7)
C42 C41 C46 C45 2.5(6)
C42 C43 C44 C45 2.0(7)
C43 C44 C45 C46 -1.5(7)
C44 C45 C46 C41 -0.7(7)
C46 C41 C42 C43 -1.9(6)
C51 P2 C10 P1 -120.17(19)
C51 P2 C41 C42 107.5(3)
C51 P2 C41 C46 -79.2(4)
C51 C52 C53 C54 -0.7(7)
C52 C51 C56 C55 0.4(6)
C52 C53 C54 C55 1.9(7)
C53 C54 C55 C56 -2.0(7)
C54 C55 C56 C51 0.9(7)
C56 C51 C52 C53 -0.5(6)
C61 P3 C20 P4 -104.35(18)
C61 P3 C71 C72 -54.9(3)
C61 P3 C71 C76 125.9(3)
C61 C62 C63 C64 -1.3(6)
C62 C61 C66 C65 2.2(6)
C62 C63 C64 C65 2.1(6)
C63 C64 C65 C66 -0.8(6)
C64 C65 C66 C61 -1.4(6)
C66 C61 C62 C63 -0.9(6)
C71 P3 C20 P4 148.72(17)
C71 P3 C61 C62 128.0(3)
C71 P3 C61 C66 -55.8(3)
C71 C72 C73 C74 0.0(6)
C72 C71 C76 C75 -0.2(6)
C72 C73 C74 C75 -0.1(6)
C73 C74 C75 C76 0.0(6)
C74 C75 C76 C71 0.1(6)
C76 C71 C72 C73 0.1(6)
C81 P4 C20 P3 105.83(19)
C81 P4 C91 C92 -60.5(3)
C81 P4 C91 C96 120.7(4)
C81 C82 C83 C84 0.7(7)
C82 C81 C86 C85 1.5(6)
C82 C83 C84 C85 0.4(7)
C83 C84 C85 C86 -0.5(7)
C84 C85 C86 C81 -0.4(7)
C86 C81 C82 C83 -1.6(6)
C91 P4 C20 P3 -145.73(16)
C91 P4 C81 C82 111.4(3)
C91 P4 C81 C86 -68.8(4)
C91 C92 C93 C94 -0.8(7)
C92 C91 C96 C95 0.5(6)
C92 C93 C94 C95 -1.7(7)
C93 C94 C95 C96 3.6(7)
C94 C95 C96 C91 -3.0(7)
C96 C91 C92 C93 1.4(6)
